data_7207017
loop_
_publ_author_name
'Zhang, Zhong'
'Lu, Jian-Qi'
'Wu, Di-Feng'
'Chen, Zi-Lu'
'Liang, Fu-Pei'
'Wang, Zhi-Lin'

_publ_section_title
;
 Structural diversity of transition-metal complexes derived from
 N-propionic acid functionalized 1,4,7-triazacyclononane: From enchanting
 cluster motifs to unprecedented homometallic polymeric networks
;
_journal_issue 4
_journal_name_full CrystEngComm
_journal_page_first 1354
_journal_paper_doi 10.1039/c1ce05816a
_journal_volume 14
_journal_year 2012
_chemical_formula_moiety 'C9 H20 Cd N3 O3, C H4 O, Cl O4'
_chemical_formula_sum 'C10 H24 Cd Cl N3 O8'
_chemical_formula_weight 462.17
_chemical_name_systematic
;
?
;
_space_group_IT_number 15
_symmetry_cell_setting monoclinic
_symmetry_space_group_name_Hall '-C 2yc'
_symmetry_space_group_name_H-M 'C 1 2/c 1'
_atom_sites_solution_hydrogens geom
_atom_sites_solution_primary direct
_atom_sites_solution_secondary difmap
_audit_creation_method SHELXL-97
_cell_angle_alpha 90.00
_cell_angle_beta 119.03(3)
_cell_angle_gamma 90.00
_cell_formula_units_Z 8
_cell_length_a 24.083(3)
_cell_length_b 8.6672(17)
_cell_length_c 18.565(2)
_cell_measurement_reflns_used 12790
_cell_measurement_temperature 298(2)
_cell_measurement_theta_max 28.0
_cell_measurement_theta_min 3.0
_cell_volume 3388.3(13)
_computing_cell_refinement 'SMART (Bruker, 2000)'
_computing_data_collection 'SMART (Bruker, 2000)'
_computing_data_reduction 'SAINT (Bruker, 2000)'
_computing_molecular_graphics 'Bruker SHELXTL'
_computing_publication_material 'Bruker SHELXTL'
_computing_structure_refinement 'SHELXL-97 (Sheldrick, 1997)'
_computing_structure_solution 'SHELXS-97 (Sheldrick, 1990)'
_diffrn_ambient_temperature 298(2)
_diffrn_measured_fraction_theta_full 0.993
_diffrn_measured_fraction_theta_max 0.993
_diffrn_measurement_device_type 'Bruker APEX CCD area-detector'
_diffrn_measurement_method 'phi and omega scans'
_diffrn_radiation_monochromator graphite
_diffrn_radiation_source 'fine-focus sealed tube'
_diffrn_radiation_type MoK\a
_diffrn_radiation_wavelength 0.71073
_diffrn_reflns_av_R_equivalents 0.1439
_diffrn_reflns_av_sigmaI/netI 0.1105
_diffrn_reflns_limit_h_max 28
_diffrn_reflns_limit_h_min -28
_diffrn_reflns_limit_k_max 10
_diffrn_reflns_limit_k_min -10
_diffrn_reflns_limit_l_max 22
_diffrn_reflns_limit_l_min -22
_diffrn_reflns_number 13825
_diffrn_reflns_theta_full 25.00
_diffrn_reflns_theta_max 25.00
_diffrn_reflns_theta_min 3.04
_exptl_absorpt_coefficient_mu 1.489
_exptl_absorpt_correction_T_max 0.6806
_exptl_absorpt_correction_T_min 0.6238
_exptl_absorpt_correction_type multi-scan
_exptl_absorpt_process_details 'SADABS(Sheldrick, 1996)'
_exptl_crystal_colour colorless
_exptl_crystal_density_diffrn 1.812
_exptl_crystal_density_method 'not measured'
_exptl_crystal_description block
_exptl_crystal_F_000 1872
_exptl_crystal_size_max 0.35
_exptl_crystal_size_mid 0.34
_exptl_crystal_size_min 0.28
_refine_diff_density_max 1.324
_refine_diff_density_min -1.435
_refine_diff_density_rms 0.155
_refine_ls_extinction_method none
_refine_ls_goodness_of_fit_ref 1.184
_refine_ls_hydrogen_treatment constr
_refine_ls_matrix_type full
_refine_ls_number_parameters 209
_refine_ls_number_reflns 2965
_refine_ls_number_restraints 4
_refine_ls_restrained_S_all 1.185
_refine_ls_R_factor_all 0.1484
_refine_ls_R_factor_gt 0.0929
_refine_ls_shift/su_max 0.000
_refine_ls_shift/su_mean 0.000
_refine_ls_structure_factor_coef Fsqd
_refine_ls_weighting_details 'calc w=1/[\s^2^(Fo^2^)+(0.0950P)^2^+2.0000P] where P=(Fo^2^+2Fc^2^)/3'
_refine_ls_weighting_scheme calc
_refine_ls_wR_factor_gt 0.1923
_refine_ls_wR_factor_ref 0.2127
_reflns_number_gt 1991
_reflns_number_total 2965
_reflns_threshold_expression >2sigma(I)
_cod_data_source_file c1ce05816a.txt
_cod_data_source_block 4
_cod_depositor_comments
;
The following automatic conversions were performed:

'_symmetry_cell_setting' value 'Monoclinic' changed to 'monoclinic'
according to /home/saulius/struct/CIF-dictionaries/cif_core.dic
dictionary named 'cif_core.dic' version 2.4.1 from 2010-06-29.

Automatic conversion script
Id: cif_fix_values 1715 2011-07-08 13:25:40Z adriana 
;
_cod_original_cell_volume 3388.3(9)
_cod_original_sg_symbol_H-M C2/c
_cod_database_code 7207017

loop_
_symmetry_equiv_pos_as_xyz
'x, y, z'
'-x, y, -z+1/2'
'x+1/2, y+1/2, z'
'-x+1/2, y+1/2, -z+1/2'
'-x, -y, -z'
'x, -y, z-1/2'
'-x+1/2, -y+1/2, -z'
'x+1/2, -y+1/2, z-1/2'

loop_
_atom_site_label
_atom_site_type_symbol
_atom_site_fract_x
_atom_site_fract_y
_atom_site_fract_z
_atom_site_U_iso_or_equiv
_atom_site_adp_type
_atom_site_occupancy
_atom_site_symmetry_multiplicity
_atom_site_calc_flag
_atom_site_refinement_flags
C1 C 0.0658(5) 0.5459(13) 0.2019(7) 0.032(3) Uani 1 1 d .
H1A H 0.0622 0.5292 0.1481 0.038 Uiso 1 1 calc R
H1B H 0.0232 0.5614 0.1937 0.038 Uiso 1 1 calc R
C2 C 0.0937(6) 0.3983(15) 0.2541(8) 0.048(3) Uani 1 1 d .
H2A H 0.0882 0.4029 0.3025 0.058 Uiso 1 1 calc R
H2B H 0.0709 0.3087 0.2221 0.058 Uiso 1 1 calc R
C3 C 0.2039(6) 0.3534(15) 0.3689(9) 0.056(4) Uani 1 1 d .
H3A H 0.2463 0.3286 0.3787 0.067 Uiso 1 1 calc R
H3B H 0.1879 0.2645 0.3849 0.067 Uiso 1 1 calc R
C4 C 0.2080(7) 0.490(2) 0.4230(8) 0.068(5) Uani 1 1 d .
H4A H 0.1690 0.4954 0.4261 0.081 Uiso 1 1 calc R
H4B H 0.2426 0.4722 0.4783 0.081 Uiso 1 1 calc R
C5 C 0.1737(6) 0.7619(16) 0.3838(8) 0.049(3) Uani 1 1 d .
H5A H 0.1876 0.8591 0.3719 0.059 Uiso 1 1 calc R
H5B H 0.1737 0.7733 0.4358 0.059 Uiso 1 1 calc R
C6 C 0.1056(6) 0.7284(14) 0.3156(8) 0.048(3) Uani 1 1 d .
H6A H 0.0882 0.6451 0.3334 0.057 Uiso 1 1 calc R
H6B H 0.0796 0.8192 0.3074 0.057 Uiso 1 1 calc R
C7 C 0.0743(5) 0.8068(15) 0.1761(8) 0.049(4) Uani 1 1 d .
H7A H 0.0307 0.8209 0.1641 0.059 Uiso 1 1 calc R
H7B H 0.0732 0.7720 0.1258 0.059 Uiso 1 1 calc R
C8 C 0.1068(5) 0.9633(15) 0.1983(9) 0.050(4) Uani 1 1 d .
H8A H 0.0798 1.0345 0.1551 0.060 Uiso 1 1 calc R
H8B H 0.1072 0.9972 0.2483 0.060 Uiso 1 1 calc R
C9 C 0.1733(6) 0.9832(15) 0.2114(8) 0.040(3) Uani 1 1 d .
C10 C 0.0791(8) 0.284(2) 0.0077(11) 0.093(6) Uani 1 1 d .
H10A H 0.0613 0.2016 0.0246 0.139 Uiso 1 1 calc R
H10B H 0.0723 0.2633 -0.0468 0.139 Uiso 1 1 calc R
H10C H 0.0590 0.3794 0.0079 0.139 Uiso 1 1 calc R
Cd1 Cd 0.20507(4) 0.60831(10) 0.25775(5) 0.0353(4) Uani 1 1 d .
Cl1 Cl 0.08357(19) 0.8392(5) 0.9448(2) 0.0611(10) Uani 1 1 d D
N1 N 0.1019(4) 0.6854(12) 0.2364(6) 0.036(2) Uani 1 1 d .
N2 N 0.1627(5) 0.3820(11) 0.2803(6) 0.044(3) Uani 1 1 d .
H2C H 0.1678 0.3037 0.2514 0.053 Uiso 1 1 calc R
N3 N 0.2185(5) 0.6431(12) 0.3924(6) 0.047(3) Uani 1 1 d .
H3C H 0.2587 0.6767 0.4267 0.056 Uiso 1 1 calc R
O1 O 0.2102(4) 0.8687(9) 0.2325(5) 0.043(2) Uani 1 1 d .
O2 O 0.1895(4) 1.1106(9) 0.2004(5) 0.043(2) Uani 1 1 d .
O3 O 0.1785(5) 0.5762(10) 0.1216(5) 0.065(3) Uani 1 1 d .
H3D H 0.1826 0.4797 0.1176 0.098 Uiso 1 1 d R
H3E H 0.1387 0.5934 0.0969 0.098 Uiso 1 1 d R
O4 O 0.1435(5) 0.2938(11) 0.0616(6) 0.073(3) Uani 1 1 d .
H4C H 0.1534 0.2116 0.0901 0.110 Uiso 1 1 d R
O11 O 0.1350(8) 0.852(3) 1.0184(9) 0.209(11) Uani 1 1 d D
O12 O 0.0767(10) 0.6843(11) 0.9325(11) 0.164(8) Uani 1 1 d D
O13 O 0.0887(13) 0.9090(17) 0.8843(11) 0.209(11) Uani 1 1 d D
O14 O 0.0345(8) 0.894(2) 0.9526(14) 0.190(9) Uani 1 1 d D

loop_
_atom_site_aniso_label
_atom_site_aniso_U_11
_atom_site_aniso_U_22
_atom_site_aniso_U_33
_atom_site_aniso_U_23
_atom_site_aniso_U_13
_atom_site_aniso_U_12
C1 0.028(6) 0.036(6) 0.028(7) -0.007(6) 0.011(5) -0.014(6)
C2 0.044(7) 0.045(8) 0.057(8) -0.003(7) 0.026(7) -0.008(7)
C3 0.048(8) 0.047(9) 0.077(11) 0.030(8) 0.034(8) 0.008(7)
C4 0.044(9) 0.109(14) 0.038(9) 0.005(9) 0.010(7) -0.009(9)
C5 0.053(8) 0.055(9) 0.047(8) -0.014(7) 0.030(7) -0.006(7)
C6 0.056(9) 0.034(7) 0.066(10) 0.000(7) 0.040(8) 0.006(7)
C7 0.027(7) 0.046(8) 0.066(10) 0.008(7) 0.017(7) 0.000(6)
C8 0.029(7) 0.034(7) 0.091(11) 0.002(8) 0.032(7) -0.004(6)
C9 0.043(8) 0.032(8) 0.043(8) 0.006(6) 0.020(7) 0.014(7)
C10 0.069(12) 0.068(12) 0.104(15) -0.006(11) 0.013(11) -0.010(10)
Cd1 0.0311(5) 0.0333(5) 0.0433(6) -0.0006(5) 0.0194(4) 0.0003(4)
Cl1 0.064(2) 0.067(3) 0.057(2) 0.017(2) 0.032(2) 0.019(2)
N1 0.025(5) 0.040(6) 0.036(6) 0.006(5) 0.010(5) 0.004(5)
N2 0.040(6) 0.037(6) 0.056(7) 0.006(6) 0.024(5) 0.001(5)
N3 0.038(6) 0.050(7) 0.044(7) -0.005(5) 0.013(5) -0.009(5)
O1 0.029(4) 0.032(5) 0.063(6) -0.002(4) 0.018(4) -0.001(4)
O2 0.038(5) 0.021(4) 0.065(6) -0.016(5) 0.022(4) -0.011(4)
O3 0.091(8) 0.045(6) 0.049(6) 0.006(5) 0.026(6) 0.008(5)
O4 0.075(7) 0.053(7) 0.065(7) 0.000(5) 0.013(6) -0.014(6)
O11 0.123(14) 0.24(2) 0.149(17) 0.036(15) -0.027(13) -0.037(14)
O12 0.29(2) 0.070(10) 0.205(18) 0.020(11) 0.184(18) 0.012(12)
O13 0.43(3) 0.106(13) 0.180(18) 0.064(12) 0.21(2) 0.054(16)
O14 0.156(15) 0.180(18) 0.28(2) 0.061(16) 0.140(17) 0.079(13)

loop_
_atom_type_symbol
_atom_type_description
_atom_type_scat_dispersion_real
_atom_type_scat_dispersion_imag
_atom_type_scat_source
C C 0.0033 0.0016 'International Tables Vol C Tables 4.2.6.8 and 6.1.1.4'
H H 0.0000 0.0000 'International Tables Vol C Tables 4.2.6.8 and 6.1.1.4'
Cd Cd -0.8075 1.2024 'International Tables Vol C Tables 4.2.6.8 and 6.1.1.4'
Cl Cl 0.1484 0.1585 'International Tables Vol C Tables 4.2.6.8 and 6.1.1.4'
N N 0.0061 0.0033 'International Tables Vol C Tables 4.2.6.8 and 6.1.1.4'
O O 0.0106 0.0060 'International Tables Vol C Tables 4.2.6.8 and 6.1.1.4'

loop_
_geom_angle_atom_site_label_1
_geom_angle_atom_site_label_2
_geom_angle_atom_site_label_3
_geom_angle
_geom_angle_site_symmetry_1
_geom_angle_site_symmetry_3
N1 C1 C2 115.4(9) . .
N1 C1 H1A 108.4 . .
C2 C1 H1A 108.4 . .
N1 C1 H1B 108.4 . .
C2 C1 H1B 108.4 . .
H1A C1 H1B 107.5 . .
N2 C2 C1 111.0(10) . .
N2 C2 H2A 109.4 . .
C1 C2 H2A 109.4 . .
N2 C2 H2B 109.4 . .
C1 C2 H2B 109.4 . .
H2A C2 H2B 108.0 . .
N2 C3 C4 113.5(11) . .
N2 C3 H3A 108.9 . .
C4 C3 H3A 108.9 . .
N2 C3 H3B 108.9 . .
C4 C3 H3B 108.9 . .
H3A C3 H3B 107.7 . .
N3 C4 C3 113.7(11) . .
N3 C4 H4A 108.8 . .
C3 C4 H4A 108.8 . .
N3 C4 H4B 108.8 . .
C3 C4 H4B 108.8 . .
H4A C4 H4B 107.7 . .
N3 C5 C6 113.4(10) . .
N3 C5 H5A 108.9 . .
C6 C5 H5A 108.9 . .
N3 C5 H5B 108.9 . .
C6 C5 H5B 108.9 . .
H5A C5 H5B 107.7 . .
N1 C6 C5 113.1(10) . .
N1 C6 H6A 108.9 . .
C5 C6 H6A 109.0 . .
N1 C6 H6B 109.0 . .
C5 C6 H6B 108.9 . .
H6A C6 H6B 107.8 . .
N1 C7 C8 117.3(10) . .
N1 C7 H7A 108.0 . .
C8 C7 H7A 108.0 . .
N1 C7 H7B 108.0 . .
C8 C7 H7B 108.0 . .
H7A C7 H7B 107.2 . .
C9 C8 C7 120.9(11) . .
C9 C8 H8A 107.1 . .
C7 C8 H8A 107.1 . .
C9 C8 H8B 107.1 . .
C7 C8 H8B 107.1 . .
H8A C8 H8B 106.8 . .
O2 C9 O1 122.1(12) . .
O2 C9 C8 118.4(11) . .
O1 C9 C8 119.5(11) . .
O4 C10 H10A 109.5 . .
O4 C10 H10B 109.5 . .
H10A C10 H10B 109.5 . .
O4 C10 H10C 109.5 . .
H10A C10 H10C 109.5 . .
H10B C10 H10C 109.5 . .
O2 Cd1 O3 92.6(3) 4_545 .
O2 Cd1 O1 84.3(3) 4_545 .
O3 Cd1 O1 84.8(3) . .
O2 Cd1 N2 117.3(3) 4_545 .
O3 Cd1 N2 100.5(3) . .
O1 Cd1 N2 157.2(3) . .
O2 Cd1 N3 94.6(3) 4_545 .
O3 Cd1 N3 172.8(3) . .
O1 Cd1 N3 95.5(3) . .
N2 Cd1 N3 76.5(4) . .
O2 Cd1 N1 161.2(3) 4_545 .
O3 Cd1 N1 97.9(3) . .
O1 Cd1 N1 81.3(3) . .
N2 Cd1 N1 76.0(3) . .
N3 Cd1 N1 75.0(3) . .
O11 Cl1 O13 114.1(16) . .
O11 Cl1 O14 106.8(16) . .
O13 Cl1 O14 112.0(12) . .
O11 Cl1 O12 103.3(13) . .
O13 Cl1 O12 111.2(11) . .
O14 Cl1 O12 109.0(12) . .
C7 N1 C1 108.4(9) . .
C7 N1 C6 111.9(10) . .
C1 N1 C6 112.7(9) . .
C7 N1 Cd1 112.2(7) . .
C1 N1 Cd1 101.0(7) . .
C6 N1 Cd1 110.3(7) . .
C3 N2 C2 114.8(10) . .
C3 N2 Cd1 103.0(7) . .
C2 N2 Cd1 112.0(7) . .
C3 N2 H2C 108.9 . .
C2 N2 H2C 108.9 . .
Cd1 N2 H2C 108.9 . .
C5 N3 C4 114.5(11) . .
C5 N3 Cd1 105.1(7) . .
C4 N3 Cd1 108.7(8) . .
C5 N3 H3C 109.4 . .
C4 N3 H3C 109.4 . .
Cd1 N3 H3C 109.4 . .
C9 O1 Cd1 136.9(8) . .
C9 O2 Cd1 109.2(8) . 4
Cd1 O3 H3D 103.4 . .
Cd1 O3 H3E 102.2 . .
H3D O3 H3E 105.9 . .
C10 O4 H4C 106.1 . .

loop_
_geom_bond_atom_site_label_1
_geom_bond_atom_site_label_2
_geom_bond_distance
_geom_bond_site_symmetry_2
C1 N1 1.445(14) .
C1 C2 1.548(16) .
C1 H1A 0.9700 .
C1 H1B 0.9700 .
C2 N2 1.495(15) .
C2 H2A 0.9700 .
C2 H2B 0.9700 .
C3 N2 1.472(16) .
C3 C4 1.52(2) .
C3 H3A 0.9700 .
C3 H3B 0.9700 .
C4 N3 1.513(19) .
C4 H4A 0.9700 .
C4 H4B 0.9700 .
C5 N3 1.443(16) .
C5 C6 1.538(17) .
C5 H5A 0.9700 .
C5 H5B 0.9700 .
C6 N1 1.476(15) .
C6 H6A 0.9700 .
C6 H6B 0.9700 .
C7 N1 1.442(15) .
C7 C8 1.519(17) .
C7 H7A 0.9700 .
C7 H7B 0.9700 .
C8 C9 1.508(16) .
C8 H8A 0.9700 .
C8 H8B 0.9700 .
C9 O2 1.221(14) .
C9 O1 1.261(13) .
C10 O4 1.380(17) .
C10 H10A 0.9600 .
C10 H10B 0.9600 .
C10 H10C 0.9600 .
Cd1 O2 2.267(8) 4_545
Cd1 O3 2.304(9) .
Cd1 O1 2.320(8) .
Cd1 N2 2.340(10) .
Cd1 N3 2.379(10) .
Cd1 N1 2.414(9) .
Cl1 O11 1.331(9) .
Cl1 O13 1.332(9) .
Cl1 O14 1.346(9) .
Cl1 O12 1.359(9) .
N2 H2C 0.9100 .
N3 H3C 0.9100 .
O2 Cd1 2.267(8) 4
O3 H3D 0.8502 .
O3 H3E 0.8502 .
O4 H4C 0.8496 .

loop_
_geom_torsion_atom_site_label_1
_geom_torsion_atom_site_label_2
_geom_torsion_atom_site_label_3
_geom_torsion_atom_site_label_4
_geom_torsion
_geom_torsion_site_symmetry_1
_geom_torsion_site_symmetry_4
N1 C1 C2 N2 -49.0(14) . .
N2 C3 C4 N3 -46.0(15) . .
N3 C5 C6 N1 -49.7(15) . .
N1 C7 C8 C9 64.4(17) . .
C7 C8 C9 O2 154.6(13) . .
C7 C8 C9 O1 -24.7(19) . .
C8 C7 N1 C1 -177.4(10) . .
C8 C7 N1 C6 57.8(14) . .
C8 C7 N1 Cd1 -66.8(13) . .
C2 C1 N1 C7 172.7(10) . .
C2 C1 N1 C6 -62.9(13) . .
C2 C1 N1 Cd1 54.7(10) . .
C5 C6 N1 C7 -107.7(12) . .
C5 C6 N1 C1 129.9(11) . .
C5 C6 N1 Cd1 17.9(12) . .
O2 Cd1 N1 C7 74.1(13) 4_545 .
O3 Cd1 N1 C7 -49.6(8) . .
O1 Cd1 N1 C7 33.9(8) . .
N2 Cd1 N1 C7 -148.5(9) . .
N3 Cd1 N1 C7 132.0(9) . .
O2 Cd1 N1 C1 -170.7(8) 4_545 .
O3 Cd1 N1 C1 65.6(7) . .
O1 Cd1 N1 C1 149.1(7) . .
N2 Cd1 N1 C1 -33.3(6) . .
N3 Cd1 N1 C1 -112.8(7) . .
O2 Cd1 N1 C6 -51.3(14) 4_545 .
O3 Cd1 N1 C6 -175.0(8) . .
O1 Cd1 N1 C6 -91.5(8) . .
N2 Cd1 N1 C6 86.1(8) . .
N3 Cd1 N1 C6 6.6(8) . .
C4 C3 N2 C2 -67.4(14) . .
C4 C3 N2 Cd1 54.7(11) . .
C1 C2 N2 C3 129.7(11) . .
C1 C2 N2 Cd1 12.6(12) . .
O2 Cd1 N2 C3 53.0(9) 4_545 .
O3 Cd1 N2 C3 151.6(8) . .
O1 Cd1 N2 C3 -106.7(10) . .
N3 Cd1 N2 C3 -35.2(8) . .
N1 Cd1 N2 C3 -112.8(8) . .
O2 Cd1 N2 C2 176.9(7) 4_545 .
O3 Cd1 N2 C2 -84.5(8) . .
O1 Cd1 N2 C2 17.3(14) . .
N3 Cd1 N2 C2 88.7(8) . .
N1 Cd1 N2 C2 11.1(8) . .
C6 C5 N3 C4 -66.9(14) . .
C6 C5 N3 Cd1 52.4(12) . .
C3 C4 N3 C5 127.6(12) . .
C3 C4 N3 Cd1 10.3(13) . .
O2 Cd1 N3 C5 133.6(8) 4_545 .
O1 Cd1 N3 C5 49.0(8) . .
N2 Cd1 N3 C5 -109.4(8) . .
N1 Cd1 N3 C5 -30.5(7) . .
O2 Cd1 N3 C4 -103.3(8) 4_545 .
O1 Cd1 N3 C4 172.1(8) . .
N2 Cd1 N3 C4 13.7(8) . .
N1 Cd1 N3 C4 92.6(8) . .
O2 C9 O1 Cd1 -177.9(8) . .
C8 C9 O1 Cd1 1.4(18) . .
O2 Cd1 O1 C9 -173.4(12) 4_545 .
O3 Cd1 O1 C9 93.5(12) . .
N2 Cd1 O1 C9 -11.4(17) . .
N3 Cd1 O1 C9 -79.3(12) . .
N1 Cd1 O1 C9 -5.4(11) . .
O1 C9 O2 Cd1 -8.6(15) . 4
C8 C9 O2 Cd1 172.2(9) . 4
